data_7703541
loop_
_publ_author_name
'Levchenko, Volodymyr'
'Glessi, Cristiano'
'\/Oien-\/Odegaard, Sigurd'
'Tilset, Mats'

_publ_section_title
;
 Organometallic chemistry in aqua regia: metal and ligand based oxidations
 of (NHC)AuCl complexes.
;
_journal_issue 11
_journal_name_full 'Dalton transactions (Cambridge, England : 2003)'
_journal_page_first 3473
_journal_page_last 3479
_journal_paper_doi 10.1039/c9dt04472h
_journal_volume 49
_journal_year 2020
_chemical_formula_moiety 'C7 H12 Au Cl5 N2'
_chemical_formula_sum 'C7 H12 Au Cl5 N2'
_chemical_formula_weight 498.41
_space_group_crystal_system tetragonal
_space_group_IT_number 86
_space_group_name_Hall '-P 4bc'
_space_group_name_H-M_alt 'P 42/n :2'
_atom_sites_solution_hydrogens geom
_audit_creation_date 2019-04-23
_audit_creation_method
;
Olex2 1.2
(compiled 2018.05.29 svn.r3508 for OlexSys, GUI svn.r5506)
;
_audit_update_record
;
2019-10-23 deposited with the CCDC.	2020-02-17 downloaded from the CCDC.
;
_cell_angle_alpha 90
_cell_angle_beta 90
_cell_angle_gamma 90
_cell_formula_units_Z 8
_cell_length_a 19.5310(11)
_cell_length_b 19.5310(11)
_cell_length_c 7.6932(4)
_cell_measurement_reflns_used 7471
_cell_measurement_temperature 100(2)
_cell_measurement_theta_max 32.583
_cell_measurement_theta_min 2.845
_cell_volume 2934.6(3)
_computing_cell_refinement 'APEX3 (Bruker, 2018)'
_computing_data_collection 'APEX3 (Bruker, 2018)'
_computing_data_reduction 'APEX3 (Bruker, 2018)'
_computing_molecular_graphics 'Diamond v4 (Brandenburg, 2014)'
_computing_publication_material 'Olex2 (Dolomanov et al., 2009)'
_computing_structure_refinement 'SHELXL (Sheldrick, 2015b)'
_computing_structure_solution 'SHELXT (Sheldrick, 2015a)'
_diffrn_ambient_temperature 100.15
_diffrn_measured_fraction_theta_full 0.998
_diffrn_measured_fraction_theta_max 0.997
_diffrn_measurement_device_type 'Bruker D8 Venture'
_diffrn_measurement_method '\f and \w scans'
_diffrn_radiation_type MoK\a
_diffrn_radiation_wavelength 0.71073
_diffrn_reflns_av_R_equivalents 0.0408
_diffrn_reflns_av_unetI/netI 0.0429
_diffrn_reflns_Laue_measured_fraction_full 0.998
_diffrn_reflns_Laue_measured_fraction_max 0.997
_diffrn_reflns_limit_h_max 29
_diffrn_reflns_limit_h_min -29
_diffrn_reflns_limit_k_max 29
_diffrn_reflns_limit_k_min -13
_diffrn_reflns_limit_l_max 11
_diffrn_reflns_limit_l_min -10
_diffrn_reflns_number 17021
_diffrn_reflns_point_group_measured_fraction_full 0.998
_diffrn_reflns_point_group_measured_fraction_max 0.997
_diffrn_reflns_theta_full 25.242
_diffrn_reflns_theta_max 32.594
_diffrn_reflns_theta_min 2.846
_diffrn_standards_number 0
_exptl_absorpt_coefficient_mu 10.909
_exptl_absorpt_correction_T_max 0.7464
_exptl_absorpt_correction_T_min 0.3303
_exptl_absorpt_correction_type multi-scan
_exptl_absorpt_process_details
;
SADABS-2016/2 (Bruker,2016/2) was used for absorption correction. 
wR2(int) was 0.1785 before and 0.0350 after correction. 
The Ratio of minimum to maximum transmission is 0.4425. 
The \l/2 correction factor is Not present.'
;
_exptl_crystal_colour colourless
_exptl_crystal_density_diffrn 2.256
_exptl_crystal_description block
_exptl_crystal_F_000 1856
_exptl_crystal_size_max 0.264
_exptl_crystal_size_mid 0.155
_exptl_crystal_size_min 0.12
_exptl_transmission_factor_max 1.0000
_exptl_transmission_factor_min 0.4425
_refine_diff_density_max 1.118
_refine_diff_density_min -1.306
_refine_diff_density_rms 0.182
_refine_ls_extinction_method none
_refine_ls_goodness_of_fit_ref 1.031
_refine_ls_hydrogen_treatment constr
_refine_ls_matrix_type full
_refine_ls_number_parameters 138
_refine_ls_number_reflns 5342
_refine_ls_number_restraints 0
_refine_ls_restrained_S_all 1.031
_refine_ls_R_factor_all 0.0439
_refine_ls_R_factor_gt 0.0283
_refine_ls_shift/su_max 0.005
_refine_ls_shift/su_mean 0.000
_refine_ls_structure_factor_coef Fsqd
_refine_ls_weighting_details 'w=1/[\s^2^(Fo^2^)+(0.0182P)^2^+1.6140P] where P=(Fo^2^+2Fc^2^)/3'
_refine_ls_weighting_scheme calc
_refine_ls_wR_factor_gt 0.0506
_refine_ls_wR_factor_ref 0.0539
_reflns_Friedel_coverage 0.000
_reflns_number_gt 4292
_reflns_number_total 5342
_reflns_threshold_expression 'I > 2\s(I)'
_cod_data_source_file c9dt04472h2.cif
_cod_data_source_block lv67-063-rescale_pl
_cod_depositor_comments 'Adding full bibliography for 7703541--7703546.cif.'
_cod_original_cell_volume 2934.6(4)
_cod_original_sg_symbol_H-M 'P 42/n'
_cod_database_code 7703541
_shelx_shelxl_version_number 2018/3
_shelx_space_group_comment
;
The symmetry employed for this shelxl refinement is uniquely defined
by the following loop, which should always be used as a source of
symmetry information in preference to the above space-group names.
They are only intended as comments.
;
_shelx_estimated_absorpt_t_max 0.354
_shelx_estimated_absorpt_t_min 0.161
_olex2_refinement_description
;
1. Fixed Uiso
 At 1.2 times of:
  All C(H) groups, All C(H,H) groups
 At 1.5 times of:
  All C(H,H,H) groups
2.a Ternary CH refined with riding coordinates:
 C2(H2), C3(H3)
2.b Secondary CH2 refined with riding coordinates:
 C6(H6A,H6B), C4(H4A,H4B)
2.c Idealised Me refined as rotating group:
 C5(H5A,H5B,H5C), C7(H7A,H7B,H7C)
;
_olex2_submission_special_instructions 'No special instructions were received'

loop_
_space_group_symop_operation_xyz
'x, y, z'
'-y, x+1/2, z+1/2'
'-x+1/2, -y+1/2, z'
'y+1/2, -x, z+1/2'
'-x, -y, -z'
'y, -x-1/2, -z-1/2'
'x-1/2, y-1/2, -z'
'-y-1/2, x, -z-1/2'

loop_
_atom_site_label
_atom_site_type_symbol
_atom_site_fract_x
_atom_site_fract_y
_atom_site_fract_z
_atom_site_U_iso_or_equiv
_atom_site_adp_type
_atom_site_occupancy
_atom_site_site_symmetry_order
_atom_site_calc_flag
_atom_site_refinement_flags_posn
_atom_site_refinement_flags_adp
_atom_site_refinement_flags_occupancy
_atom_site_disorder_assembly
_atom_site_disorder_group
Au1 Au 0.51916(2) 0.75599(2) 0.52073(2) 0.00892(3) Uani 1 1 d . . . . .
Cl1 Cl 0.53665(4) 0.84031(4) 0.31316(9) 0.01339(14) Uani 1 1 d . . . . .
Cl2 Cl 0.60362(4) 0.68794(4) 0.41178(10) 0.01794(15) Uani 1 1 d . . . . .
Cl3 Cl 0.43146(4) 0.81562(4) 0.64286(11) 0.02201(17) Uani 1 1 d . . . . .
Cl4 Cl 0.53197(4) 0.52045(4) 0.78863(11) 0.02047(16) Uani 1 1 d . . . . .
Cl5 Cl 0.45050(4) 0.67877(4) 1.11333(10) 0.01751(15) Uani 1 1 d . . . . .
N1 N 0.46481(13) 0.63307(13) 0.7009(3) 0.0117(5) Uani 1 1 d . . . . .
N2 N 0.54029(13) 0.68844(13) 0.8571(3) 0.0114(5) Uani 1 1 d . . . . .
C1 C 0.50646(14) 0.68654(14) 0.7077(4) 0.0093(5) Uani 1 1 d . . . . .
C6 C 0.41605(18) 0.61481(18) 0.5619(4) 0.0193(7) Uani 1 1 d . . . . .
H6A H 0.415258 0.564443 0.547658 0.023 Uiso 1 1 calc R . . . .
H6B H 0.431596 0.635162 0.450846 0.023 Uiso 1 1 calc R . . . .
C2 C 0.47553(16) 0.58951(15) 0.8503(4) 0.0122(6) Uani 1 1 d . . . . .
H2 H 0.431426 0.572377 0.899941 0.015 Uiso 1 1 calc R . . . .
C5 C 0.65951(16) 0.71330(17) 0.9407(4) 0.0199(7) Uani 1 1 d . . . . .
H5A H 0.677128 0.697802 0.828097 0.030 Uiso 1 1 calc GR . . . .
H5B H 0.658312 0.674625 1.021819 0.030 Uiso 1 1 calc GR . . . .
H5C H 0.689457 0.749171 0.987112 0.030 Uiso 1 1 calc GR . . . .
C7 C 0.34500(18) 0.63975(19) 0.6020(5) 0.0284(8) Uani 1 1 d . . . . .
H7A H 0.329581 0.619890 0.712257 0.043 Uiso 1 1 calc GR . . . .
H7B H 0.313828 0.625825 0.508675 0.043 Uiso 1 1 calc GR . . . .
H7C H 0.345267 0.689791 0.611290 0.043 Uiso 1 1 calc GR . . . .
C3 C 0.51265(15) 0.63730(15) 0.9744(4) 0.0113(6) Uani 1 1 d . . . . .
H3 H 0.549197 0.613350 1.042146 0.014 Uiso 1 1 calc R . . . .
C4 C 0.58812(15) 0.74146(15) 0.9177(4) 0.0131(6) Uani 1 1 d . . . . .
H4A H 0.571744 0.760137 1.029906 0.016 Uiso 1 1 calc R . . . .
H4B H 0.589208 0.779422 0.832495 0.016 Uiso 1 1 calc R . . . .

loop_
_atom_site_aniso_label
_atom_site_aniso_U_11
_atom_site_aniso_U_22
_atom_site_aniso_U_33
_atom_site_aniso_U_23
_atom_site_aniso_U_13
_atom_site_aniso_U_12
Au1 0.00901(6) 0.00764(6) 0.01010(5) 0.00102(4) 0.00115(4) -0.00012(4)
Cl1 0.0161(3) 0.0107(3) 0.0134(3) 0.0035(3) 0.0015(3) -0.0008(3)
Cl2 0.0163(4) 0.0178(4) 0.0198(4) 0.0013(3) 0.0058(3) 0.0076(3)
Cl3 0.0207(4) 0.0148(4) 0.0305(4) 0.0038(3) 0.0135(3) 0.0062(3)
Cl4 0.0268(4) 0.0128(4) 0.0218(4) 0.0013(3) 0.0052(3) 0.0046(3)
Cl5 0.0187(4) 0.0193(4) 0.0146(3) -0.0025(3) 0.0038(3) -0.0043(3)
N1 0.0132(12) 0.0115(12) 0.0105(11) 0.0034(9) -0.0016(10) -0.0040(10)
N2 0.0117(12) 0.0116(12) 0.0109(12) 0.0016(9) 0.0009(10) -0.0018(10)
C1 0.0088(13) 0.0062(13) 0.0128(13) 0.0003(10) 0.0025(11) 0.0024(10)
C6 0.0250(18) 0.0209(17) 0.0121(15) 0.0003(12) -0.0044(13) -0.0096(14)
C2 0.0141(14) 0.0083(13) 0.0143(14) 0.0014(11) 0.0016(11) 0.0001(11)
C5 0.0129(15) 0.0175(16) 0.0292(18) -0.0007(14) 0.0008(13) -0.0040(13)
C7 0.0215(18) 0.027(2) 0.037(2) 0.0024(17) -0.0124(16) -0.0038(15)
C3 0.0118(14) 0.0105(13) 0.0116(13) 0.0025(11) 0.0005(11) 0.0002(11)
C4 0.0138(14) 0.0109(14) 0.0147(14) -0.0007(11) -0.0007(12) -0.0032(11)

loop_
_atom_type_symbol
_atom_type_description
_atom_type_scat_dispersion_real
_atom_type_scat_dispersion_imag
_atom_type_scat_source
C C 0.0030 0.0020 'International Tables Vol C Tables 4.2.6.8 and 6.1.1.4'
H H 0.0000 0.0000 'International Tables Vol C Tables 4.2.6.8 and 6.1.1.4'
Au Au -2.0130 8.8020 'International Tables Vol C Tables 4.2.6.8 and 6.1.1.4'
Cl Cl 0.1480 0.1590 'International Tables Vol C Tables 4.2.6.8 and 6.1.1.4'
N N 0.0060 0.0030 'International Tables Vol C Tables 4.2.6.8 and 6.1.1.4'

loop_
_geom_angle_atom_site_label_1
_geom_angle_atom_site_label_2
_geom_angle_atom_site_label_3
_geom_angle
_geom_angle_site_symmetry_1
_geom_angle_site_symmetry_3
_geom_angle_publ_flag
Cl2 Au1 Cl1 93.11(3) . . ?
Cl3 Au1 Cl1 91.82(3) . . ?
Cl3 Au1 Cl2 174.88(3) . . ?
C1 Au1 Cl1 177.15(8) . . ?
C1 Au1 Cl2 87.62(8) . . ?
C1 Au1 Cl3 87.52(8) . . ?
C1 N1 C6 128.0(2) . . ?
C1 N1 C2 110.1(2) . . ?
C2 N1 C6 121.8(2) . . ?
C1 N2 C3 109.6(2) . . ?
C1 N2 C4 127.7(3) . . ?
C3 N2 C4 121.6(2) . . ?
N1 C1 Au1 125.8(2) . . ?
N1 C1 N2 111.2(2) . . ?
N2 C1 Au1 123.0(2) . . ?
N1 C6 H6A 109.3 . . ?
N1 C6 H6B 109.3 . . ?
N1 C6 C7 111.7(3) . . ?
H6A C6 H6B 108.0 . . ?
C7 C6 H6A 109.3 . . ?
C7 C6 H6B 109.3 . . ?
Cl4 C2 H2 112.1 . . ?
N1 C2 Cl4 108.6(2) . . ?
N1 C2 H2 112.1 . . ?
N1 C2 C3 102.0(2) . . ?
C3 C2 Cl4 109.4(2) . . ?
C3 C2 H2 112.1 . . ?
H5A C5 H5B 109.5 . . ?
H5A C5 H5C 109.5 . . ?
H5B C5 H5C 109.5 . . ?
C4 C5 H5A 109.5 . . ?
C4 C5 H5B 109.5 . . ?
C4 C5 H5C 109.5 . . ?
C6 C7 H7A 109.5 . . ?
C6 C7 H7B 109.5 . . ?
C6 C7 H7C 109.5 . . ?
H7A C7 H7B 109.5 . . ?
H7A C7 H7C 109.5 . . ?
H7B C7 H7C 109.5 . . ?
Cl5 C3 H3 112.4 . . ?
N2 C3 Cl5 108.0(2) . . ?
N2 C3 C2 102.1(2) . . ?
N2 C3 H3 112.4 . . ?
C2 C3 Cl5 109.0(2) . . ?
C2 C3 H3 112.4 . . ?
N2 C4 C5 111.6(3) . . ?
N2 C4 H4A 109.3 . . ?
N2 C4 H4B 109.3 . . ?
C5 C4 H4A 109.3 . . ?
C5 C4 H4B 109.3 . . ?
H4A C4 H4B 108.0 . . ?

loop_
_geom_bond_atom_site_label_1
_geom_bond_atom_site_label_2
_geom_bond_distance
_geom_bond_site_symmetry_2
_geom_bond_publ_flag
Au1 Cl1 2.3191(7) . ?
Au1 Cl2 2.2783(8) . ?
Au1 Cl3 2.2743(8) . ?
Au1 C1 1.992(3) . ?
Cl4 C2 1.805(3) . ?
Cl5 C3 1.809(3) . ?
N1 C1 1.325(4) . ?
N1 C6 1.476(4) . ?
N1 C2 1.445(4) . ?
N2 C1 1.326(4) . ?
N2 C3 1.450(4) . ?
N2 C4 1.471(4) . ?
C6 H6A 0.9900 . ?
C6 H6B 0.9900 . ?
C6 C7 1.503(5) . ?
C2 H2 1.0000 . ?
C2 C3 1.520(4) . ?
C5 H5A 0.9800 . ?
C5 H5B 0.9800 . ?
C5 H5C 0.9800 . ?
C5 C4 1.509(4) . ?
C7 H7A 0.9800 . ?
C7 H7B 0.9800 . ?
C7 H7C 0.9800 . ?
C3 H3 1.0000 . ?
C4 H4A 0.9900 . ?
C4 H4B 0.9900 . ?

loop_
_geom_torsion_atom_site_label_1
_geom_torsion_atom_site_label_2
_geom_torsion_atom_site_label_3
_geom_torsion_atom_site_label_4
_geom_torsion
_geom_torsion_site_symmetry_1
_geom_torsion_site_symmetry_2
_geom_torsion_site_symmetry_3
_geom_torsion_site_symmetry_4
_geom_torsion_publ_flag
Cl4 C2 C3 Cl5 -152.54(15) . . . . ?
Cl4 C2 C3 N2 93.4(2) . . . . ?
N1 C2 C3 Cl5 92.6(2) . . . . ?
N1 C2 C3 N2 -21.5(3) . . . . ?
C1 N1 C6 C7 -96.0(4) . . . . ?
C1 N1 C2 Cl4 -97.4(2) . . . . ?
C1 N1 C2 C3 18.1(3) . . . . ?
C1 N2 C3 Cl5 -95.6(2) . . . . ?
C1 N2 C3 C2 19.3(3) . . . . ?
C1 N2 C4 C5 -116.4(3) . . . . ?
C6 N1 C1 Au1 -4.0(4) . . . . ?
C6 N1 C1 N2 176.5(3) . . . . ?
C6 N1 C2 Cl4 79.6(3) . . . . ?
C6 N1 C2 C3 -164.9(3) . . . . ?
C2 N1 C1 Au1 172.8(2) . . . . ?
C2 N1 C1 N2 -6.7(3) . . . . ?
C2 N1 C6 C7 87.6(4) . . . . ?
C3 N2 C1 Au1 171.7(2) . . . . ?
C3 N2 C1 N1 -8.8(3) . . . . ?
C3 N2 C4 C5 77.4(4) . . . . ?
C4 N2 C1 Au1 4.1(4) . . . . ?
C4 N2 C1 N1 -176.4(3) . . . . ?
C4 N2 C3 Cl5 72.9(3) . . . . ?
C4 N2 C3 C2 -172.3(2) . . . . ?
